data_7217845
loop_
_publ_author_name
'Mukherjee, Sanjoy'
'Thilagar, Pakkirisamy'

_publ_section_title
;
 Fine-tuning solid-state luminescence in NPIs (1,8-naphthalimides): impact
 of the molecular environment and cumulative interactions.
;
_journal_issue 38
_journal_name_full 'Physical chemistry chemical physics : PCCP'
_journal_page_first 20866
_journal_page_last 20877
_journal_paper_doi 10.1039/c4cp02071e
_journal_volume 16
_journal_year 2014
_chemical_formula_moiety 'C20 H14 N2 O5'
_chemical_formula_sum 'C20 H14 N2 O5'
_chemical_formula_weight 362.33
_chemical_name_systematic
;
 ?
;
_space_group_IT_number 14
_symmetry_cell_setting monoclinic
_symmetry_space_group_name_Hall '-P 2ybc'
_symmetry_space_group_name_H-M 'P 1 21/c 1'
_atom_sites_solution_hydrogens geom
_atom_sites_solution_primary direct
_atom_sites_solution_secondary difmap
_audit_creation_method SHELXL-97
_cell_angle_alpha 90.00
_cell_angle_beta 98.067(7)
_cell_angle_gamma 90.00
_cell_formula_units_Z 4
_cell_length_a 13.916(5)
_cell_length_b 11.329(4)
_cell_length_c 10.530(4)
_cell_measurement_reflns_used 3924
_cell_measurement_temperature 293(2)
_cell_measurement_theta_max 28.4
_cell_measurement_theta_min 2.3
_cell_volume 1643.7(10)
_computing_cell_refinement 'Bruker SMART'
_computing_data_collection 'Bruker SMART'
_computing_data_reduction 'Bruker SAINT'
_computing_molecular_graphics 'ORTEP-3 for Windows (Farrugia, 1999)'
_computing_publication_material WinGX
_computing_structure_refinement 'SHELXL97 (Sheldrick, 2008)'
_computing_structure_solution 'SHELXS97 (Sheldrick, 2008)'
_diffrn_ambient_temperature 293(2)
_diffrn_measured_fraction_theta_full 0.951
_diffrn_measured_fraction_theta_max 0.951
_diffrn_radiation_monochromator graphite
_diffrn_radiation_source 'fine-focus sealed tube'
_diffrn_radiation_type MoK\a
_diffrn_radiation_wavelength 0.71073
_diffrn_reflns_av_R_equivalents 0.0511
_diffrn_reflns_av_sigmaI/netI 0.0519
_diffrn_reflns_limit_h_max 17
_diffrn_reflns_limit_h_min -18
_diffrn_reflns_limit_k_max 14
_diffrn_reflns_limit_k_min -14
_diffrn_reflns_limit_l_max 14
_diffrn_reflns_limit_l_min -13
_diffrn_reflns_number 18121
_diffrn_reflns_theta_full 28.42
_diffrn_reflns_theta_max 28.42
_diffrn_reflns_theta_min 2.33
_exptl_absorpt_coefficient_mu 0.107
_exptl_absorpt_correction_T_max 0.968
_exptl_absorpt_correction_T_min 0.852
_exptl_absorpt_correction_type empirical
_exptl_absorpt_process_details SADABS
_exptl_crystal_colour yellow
_exptl_crystal_density_diffrn 1.464
_exptl_crystal_density_method 'not measured'
_exptl_crystal_description rectangular
_exptl_crystal_F_000 752
_exptl_crystal_size_max 0.5
_exptl_crystal_size_mid 0.4
_exptl_crystal_size_min 0.3
_refine_diff_density_max 0.198
_refine_diff_density_min -0.270
_refine_diff_density_rms 0.048
_refine_ls_extinction_method none
_refine_ls_goodness_of_fit_ref 1.046
_refine_ls_hydrogen_treatment mixed
_refine_ls_matrix_type full
_refine_ls_number_parameters 300
_refine_ls_number_reflns 3924
_refine_ls_number_restraints 0
_refine_ls_restrained_S_all 1.046
_refine_ls_R_factor_all 0.1100
_refine_ls_R_factor_gt 0.0579
_refine_ls_shift/su_max 0.000
_refine_ls_shift/su_mean 0.000
_refine_ls_structure_factor_coef Fsqd
_refine_ls_weighting_details 'calc w=1/[\s^2^(Fo^2^)+(0.0539P)^2^+0.2164P] where P=(Fo^2^+2Fc^2^)/3'
_refine_ls_weighting_scheme calc
_refine_ls_wR_factor_gt 0.1161
_refine_ls_wR_factor_ref 0.1397
_reflns_number_gt 2384
_reflns_number_total 3924
_reflns_threshold_expression >2\s(I)
_cod_data_source_file c4cp02071e2.cif
_cod_data_source_block 4
_cod_depositor_comments 'Adding full bibliography for 7217843--7217845.cif.'
_cod_original_cell_volume 1643.6(10)
_cod_original_sg_symbol_H-M 'P 21/c'
_cod_database_code 7217845

loop_
_symmetry_equiv_pos_as_xyz
'x, y, z'
'-x, y+1/2, -z+1/2'
'-x, -y, -z'
'x, -y-1/2, z-1/2'

loop_
_atom_site_label
_atom_site_type_symbol
_atom_site_fract_x
_atom_site_fract_y
_atom_site_fract_z
_atom_site_U_iso_or_equiv
_atom_site_adp_type
_atom_site_occupancy
_atom_site_symmetry_multiplicity
_atom_site_calc_flag
O3 O 0.74251(10) 0.71188(13) 0.02138(16) 0.0494(4) Uani 1 1 d
N1 N 0.30328(12) 0.63965(16) 0.11283(17) 0.0411(5) Uani 1 1 d
C9 C 0.60559(14) 0.63281(17) 0.09513(18) 0.0327(5) Uani 1 1 d
C8 C 0.46180(14) 0.54406(17) 0.16504(18) 0.0329(5) Uani 1 1 d
O2 O 0.31689(12) 0.46926(15) 0.22742(17) 0.0593(5) Uani 1 1 d
C1 C 0.44577(14) 0.72404(17) 0.03504(19) 0.0335(5) Uani 1 1 d
C10 C 0.50382(14) 0.63464(17) 0.09858(18) 0.0306(4) Uani 1 1 d
C5 C 0.66148(17) 0.54140(19) 0.1589(2) 0.0389(5) Uani 1 1 d
O1 O 0.28766(11) 0.80050(14) -0.01644(17) 0.0566(5) Uani 1 1 d
C4 C 0.64480(14) 0.72299(18) 0.0242(2) 0.0370(5) Uani 1 1 d
C12 C 0.35632(16) 0.54563(19) 0.1717(2) 0.0394(5) Uani 1 1 d
C11 C 0.34100(15) 0.72619(19) 0.0394(2) 0.0391(5) Uani 1 1 d
C6 C 0.61844(17) 0.4549(2) 0.2213(2) 0.0436(6) Uani 1 1 d
C7 C 0.51807(16) 0.4557(2) 0.2243(2) 0.0400(5) Uani 1 1 d
C3 C 0.58740(16) 0.8087(2) -0.0393(2) 0.0432(6) Uani 1 1 d
C15 C 0.79409(14) 0.79864(19) -0.0340(2) 0.0397(5) Uani 1 1 d
N2 N 0.97072(13) 1.0416(2) -0.1902(2) 0.0497(5) Uani 1 1 d
O5 O 1.02604(12) 1.00584(18) -0.26156(18) 0.0709(6) Uani 1 1 d
C19 C 0.85448(15) 0.9936(2) -0.0433(2) 0.0402(5) Uani 1 1 d
C2 C 0.48787(16) 0.80869(19) -0.0321(2) 0.0393(5) Uani 1 1 d
C18 C 0.90837(14) 0.95612(19) -0.1359(2) 0.0383(5) Uani 1 1 d
O4 O 0.96555(13) 1.14489(17) -0.1597(2) 0.0731(6) Uani 1 1 d
C13 C 0.19822(17) 0.6474(3) 0.1241(3) 0.0536(7) Uani 1 1 d
C20 C 0.79682(15) 0.9133(2) 0.0093(2) 0.0422(5) Uani 1 1 d
C17 C 0.90636(17) 0.8411(2) -0.1785(2) 0.0477(6) Uani 1 1 d
C16 C 0.84785(17) 0.7616(2) -0.1269(2) 0.0479(6) Uani 1 1 d
C14 C 0.1355(2) 0.5979(3) 0.0093(3) 0.0697(9) Uani 1 1 d
H2 H 0.4470(15) 0.8674(19) -0.076(2) 0.046(6) Uiso 1 1 d
H20 H 0.7609(15) 0.9383(17) 0.073(2) 0.041(6) Uiso 1 1 d
H3 H 0.6159(15) 0.8667(19) -0.088(2) 0.049(6) Uiso 1 1 d
H14C H 0.150(2) 0.508(3) -0.002(3) 0.104(12) Uiso 1 1 d
H7 H 0.4892(15) 0.393(2) 0.269(2) 0.049(6) Uiso 1 1 d
H13A H 0.1939(17) 0.605(2) 0.206(2) 0.062(7) Uiso 1 1 d
H6 H 0.6588(15) 0.394(2) 0.262(2) 0.047(6) Uiso 1 1 d
H17 H 0.9443(16) 0.8178(19) -0.239(2) 0.054(7) Uiso 1 1 d
H16 H 0.8434(16) 0.686(2) -0.156(2) 0.059(7) Uiso 1 1 d
H19 H 0.8555(15) 1.072(2) -0.015(2) 0.055(7) Uiso 1 1 d
H5 H 0.7288(16) 0.5420(18) 0.156(2) 0.048(7) Uiso 1 1 d
H14B H 0.1479(19) 0.642(2) -0.074(3) 0.080(9) Uiso 1 1 d
H13B H 0.1830(19) 0.736(3) 0.139(3) 0.084(9) Uiso 1 1 d
H14A H 0.070(2) 0.611(3) 0.020(3) 0.098(10) Uiso 1 1 d

loop_
_atom_site_aniso_label
_atom_site_aniso_U_11
_atom_site_aniso_U_22
_atom_site_aniso_U_33
_atom_site_aniso_U_23
_atom_site_aniso_U_13
_atom_site_aniso_U_12
O3 0.0346(8) 0.0475(10) 0.0686(11) 0.0147(8) 0.0159(8) 0.0000(7)
N1 0.0350(10) 0.0460(11) 0.0445(11) 0.0004(9) 0.0141(8) -0.0008(8)
C9 0.0363(11) 0.0326(11) 0.0293(11) -0.0017(9) 0.0050(9) -0.0011(9)
C8 0.0377(11) 0.0347(11) 0.0268(11) -0.0025(9) 0.0061(9) -0.0034(9)
O2 0.0570(11) 0.0585(11) 0.0672(12) 0.0136(9) 0.0255(9) -0.0099(8)
C1 0.0349(11) 0.0327(11) 0.0334(12) -0.0016(9) 0.0067(9) 0.0008(9)
C10 0.0357(11) 0.0310(11) 0.0255(10) -0.0049(8) 0.0057(8) -0.0024(9)
C5 0.0382(13) 0.0397(13) 0.0384(13) 0.0011(10) 0.0041(10) 0.0012(10)
O1 0.0412(9) 0.0527(10) 0.0769(12) 0.0134(9) 0.0115(9) 0.0119(8)
C4 0.0316(11) 0.0406(12) 0.0401(12) -0.0017(10) 0.0093(9) -0.0026(9)
C12 0.0434(13) 0.0422(13) 0.0347(12) -0.0030(10) 0.0125(10) -0.0038(10)
C11 0.0382(12) 0.0370(12) 0.0433(13) -0.0041(10) 0.0098(10) -0.0001(10)
C6 0.0475(14) 0.0402(13) 0.0416(13) 0.0065(11) 0.0016(11) 0.0063(11)
C7 0.0503(14) 0.0364(12) 0.0343(12) 0.0039(10) 0.0093(10) -0.0038(10)
C3 0.0403(13) 0.0459(14) 0.0448(14) 0.0128(11) 0.0112(10) -0.0048(10)
C15 0.0307(11) 0.0416(13) 0.0477(13) 0.0049(10) 0.0088(10) -0.0004(9)
N2 0.0353(11) 0.0572(14) 0.0582(13) 0.0117(11) 0.0121(9) 0.0011(9)
O5 0.0582(11) 0.0842(14) 0.0789(13) 0.0039(11) 0.0399(10) -0.0037(10)
C19 0.0331(11) 0.0371(13) 0.0511(14) -0.0036(11) 0.0087(10) 0.0031(10)
C2 0.0416(13) 0.0386(12) 0.0373(13) 0.0064(10) 0.0043(10) 0.0030(10)
C18 0.0288(11) 0.0412(13) 0.0460(13) 0.0060(10) 0.0096(9) 0.0021(9)
O4 0.0687(12) 0.0471(11) 0.1095(17) 0.0126(11) 0.0330(11) -0.0031(9)
C13 0.0382(14) 0.0640(18) 0.0626(18) 0.0016(15) 0.0214(12) 0.0012(12)
C20 0.0333(12) 0.0470(14) 0.0494(14) -0.0030(11) 0.0167(10) 0.0022(10)
C17 0.0450(14) 0.0524(16) 0.0499(15) -0.0025(12) 0.0213(12) 0.0048(11)
C16 0.0479(14) 0.0394(14) 0.0591(16) -0.0038(12) 0.0171(12) 0.0011(11)
C14 0.0391(16) 0.091(3) 0.078(2) 0.003(2) 0.0067(15) -0.0089(16)

loop_
_atom_type_symbol
_atom_type_description
_atom_type_scat_dispersion_real
_atom_type_scat_dispersion_imag
_atom_type_scat_source
C C 0.0033 0.0016 'International Tables Vol C Tables 4.2.6.8 and 6.1.1.4'
H H 0.0000 0.0000 'International Tables Vol C Tables 4.2.6.8 and 6.1.1.4'
N N 0.0061 0.0033 'International Tables Vol C Tables 4.2.6.8 and 6.1.1.4'
O O 0.0106 0.0060 'International Tables Vol C Tables 4.2.6.8 and 6.1.1.4'

loop_
_geom_angle_atom_site_label_1
_geom_angle_atom_site_label_2
_geom_angle_atom_site_label_3
_geom_angle
C4 O3 C15 121.04(16)
C12 N1 C11 124.58(18)
C12 N1 C13 118.44(19)
C11 N1 C13 116.95(19)
C5 C9 C4 123.58(19)
C5 C9 C10 118.96(18)
C4 C9 C10 117.44(18)
C7 C8 C10 120.49(19)
C7 C8 C12 119.72(19)
C10 C8 C12 119.78(18)
C2 C1 C10 119.41(19)
C2 C1 C11 120.24(19)
C10 C1 C11 120.35(18)
C1 C10 C8 120.57(18)
C1 C10 C9 120.43(17)
C8 C10 C9 118.99(18)
C6 C5 C9 120.5(2)
C3 C4 O3 124.57(19)
C3 C4 C9 121.72(19)
O3 C4 C9 113.65(18)
O2 C12 N1 120.8(2)
O2 C12 C8 122.1(2)
N1 C12 C8 117.12(18)
O1 C11 N1 120.12(19)
O1 C11 C1 122.6(2)
N1 C11 C1 117.30(19)
C5 C6 C7 120.9(2)
C8 C7 C6 120.2(2)
C4 C3 C2 119.3(2)
C20 C15 C16 122.0(2)
C20 C15 O3 121.3(2)
C16 C15 O3 116.4(2)
O5 N2 O4 123.2(2)
O5 N2 C18 118.7(2)
O4 N2 C18 118.1(2)
C18 C19 C20 119.1(2)
C1 C2 C3 121.7(2)
C17 C18 C19 122.3(2)
C17 C18 N2 118.9(2)
C19 C18 N2 118.9(2)
N1 C13 C14 112.5(2)
C15 C20 C19 118.7(2)
C16 C17 C18 118.5(2)
C17 C16 C15 119.4(2)

loop_
_geom_bond_atom_site_label_1
_geom_bond_atom_site_label_2
_geom_bond_distance
O3 C4 1.370(2)
O3 C15 1.392(2)
N1 C12 1.391(3)
N1 C11 1.396(3)
N1 C13 1.486(3)
C9 C5 1.408(3)
C9 C4 1.419(3)
C9 C10 1.422(3)
C8 C7 1.367(3)
C8 C10 1.414(3)
C8 C12 1.480(3)
O2 C12 1.218(2)
C1 C2 1.371(3)
C1 C10 1.405(3)
C1 C11 1.465(3)
C5 C6 1.364(3)
O1 C11 1.218(2)
C4 C3 1.370(3)
C6 C7 1.402(3)
C3 C2 1.398(3)
C15 C20 1.375(3)
C15 C16 1.378(3)
N2 O5 1.218(2)
N2 O4 1.218(2)
N2 C18 1.469(3)
C19 C18 1.378(3)
C19 C20 1.379(3)
C18 C17 1.377(3)
C13 C14 1.497(4)
C17 C16 1.376(3)
